data_4339566
loop_
_publ_author_name
'Vougo-Zanda, Marie'
'Wang, Xiqu'
'Jacobson, Allan J.'

_publ_section_title
;
 Influence of ligand geometry on the formation of In-O chains in
 metal-oxide organic frameworks (MOOFs).
;
_journal_issue 21
_journal_name_full 'Inorganic chemistry'
_journal_page_first 8819
_journal_page_last 8824
_journal_paper_doi 10.1021/ic701126t
_journal_volume 46
_journal_year 2007
_chemical_formula_sum 'C12 H9 In O6'
_chemical_formula_weight 364.01
_chemical_name_systematic
; 
 ? 
;
_space_group_IT_number 26
_symmetry_space_group_name_Hall 'P 2c -2'
_symmetry_space_group_name_H-M 'P m c 21'
_atom_sites_solution_hydrogens geom
_atom_sites_solution_primary direct
_atom_sites_solution_secondary difmap
_audit_creation_method SHELXL-97
_cell_angle_alpha 90.00
_cell_angle_beta 90.00
_cell_angle_gamma 90.00
_cell_formula_units_Z 2
_cell_length_a 12.3393(19)
_cell_length_b 7.4473(12)
_cell_length_c 6.0339(10)
_cell_measurement_temperature 293
_cell_volume 554.48(15)
_computing_structure_refinement 'SHELXL-97 (Sheldrick, 1997)'
_computing_structure_solution 'SHELXS-97 (Sheldrick, 1990)'
_diffrn_ambient_temperature 293
_diffrn_measured_fraction_theta_full 0.992
_diffrn_measured_fraction_theta_max 0.992
_diffrn_measurement_device_type Bruker-ApexII
_diffrn_radiation_monochromator graphite
_diffrn_radiation_source 'fine-focus sealed tube'
_diffrn_radiation_type MoK\a
_diffrn_radiation_wavelength 0.71073
_diffrn_reflns_av_R_equivalents 0.0201
_diffrn_reflns_av_sigmaI/netI 0.0147
_diffrn_reflns_limit_h_max 15
_diffrn_reflns_limit_h_min -8
_diffrn_reflns_limit_k_max 9
_diffrn_reflns_limit_k_min -9
_diffrn_reflns_limit_l_max 7
_diffrn_reflns_limit_l_min -7
_diffrn_reflns_number 3205
_diffrn_reflns_theta_full 27.48
_diffrn_reflns_theta_max 27.48
_diffrn_reflns_theta_min 2.74
_exptl_absorpt_coefficient_mu 2.153
_exptl_absorpt_correction_T_max 0.87
_exptl_absorpt_correction_T_min 0.53
_exptl_absorpt_correction_type psi-scan
_exptl_absorpt_process_details Bruker-Saint
_exptl_crystal_colour yellow
_exptl_crystal_density_diffrn 2.180
_exptl_crystal_density_method 'not measured'
_exptl_crystal_description plate
_exptl_crystal_F_000 356
_exptl_crystal_size_max 0.375
_exptl_crystal_size_mid 0.250
_exptl_crystal_size_min 0.063
_refine_diff_density_max 0.382
_refine_diff_density_min -0.410
_refine_diff_density_rms 0.058
_refine_ls_abs_structure_details 'Flack H D (1983), Acta Cryst. A39, 876-881'
_refine_ls_abs_structure_Flack -0.02(3)
_refine_ls_extinction_method none
_refine_ls_goodness_of_fit_ref 1.162
_refine_ls_hydrogen_treatment mixed
_refine_ls_matrix_type full
_refine_ls_number_parameters 99
_refine_ls_number_reflns 1286
_refine_ls_number_restraints 3
_refine_ls_restrained_S_all 1.162
_refine_ls_R_factor_all 0.0134
_refine_ls_R_factor_gt 0.0134
_refine_ls_shift/su_max 0.001
_refine_ls_shift/su_mean 0.000
_refine_ls_structure_factor_coef Fsqd
_refine_ls_weighting_details 'calc w=1/[\s^2^(Fo^2^)+(0.0193P)^2^+0.1867P] where P=(Fo^2^+2Fc^2^)/3'
_refine_ls_weighting_scheme calc
_refine_ls_wR_factor_gt 0.0349
_refine_ls_wR_factor_ref 0.0349
_reflns_number_gt 1286
_reflns_number_total 1286
_reflns_threshold_expression >2sigma(I)
_cod_data_source_file ic701126t-file003.cif
_cod_data_source_block a822t
_cod_original_sg_symbol_H-M Pmc21
_cod_database_code 4339566

loop_
_symmetry_equiv_pos_as_xyz
'x, y, z'
'-x, -y, z+1/2'
'x, -y, z+1/2'
'-x, y, z'

loop_
_atom_site_label
_atom_site_type_symbol
_atom_site_fract_x
_atom_site_fract_y
_atom_site_fract_z
_atom_site_U_iso_or_equiv
_atom_site_adp_type
_atom_site_occupancy
_atom_site_symmetry_multiplicity
_atom_site_calc_flag
_atom_site_refinement_flags
In1 In 0.5000 0.158307(18) 0.98670(3) 0.01662(6) Uani 1 2 d S
O1 O 0.5000 -0.0886(3) 0.8218(3) 0.0219(4) Uani 1 2 d SD
O2 O 0.68944(14) 0.1383(2) 1.0080(9) 0.0351(6) Uani 1 1 d .
O3 O 0.61259(12) 0.2641(3) 0.7233(4) 0.0355(4) Uani 1 1 d .
O4 O 0.5000 0.4387(3) 1.1065(5) 0.0379(6) Uani 1 2 d SD
C1 C 0.69798(17) 0.2068(3) 0.8212(4) 0.0259(4) Uani 1 1 d .
C2 C 0.80361(16) 0.2274(3) 0.7063(4) 0.0224(4) Uani 1 1 d .
C3 C 0.80448(14) 0.3008(3) 0.4887(10) 0.0277(4) Uani 1 1 d .
H3 H 0.7394 0.3275 0.4183 0.033 Uiso 1 1 calc R
C4 C 0.9001(2) 0.3322(3) 0.3833(5) 0.0264(5) Uani 1 1 d .
H4 H 0.8997 0.3797 0.2407 0.032 Uiso 1 1 calc R
C5 C 1.0000 0.2934(3) 0.4879(13) 0.0216(4) Uani 1 2 d S
C6 C 1.0000 0.2155(4) 0.7036(5) 0.0195(5) Uani 1 2 d S
C7 C 0.89913(18) 0.1815(3) 0.8079(4) 0.0219(4) Uani 1 1 d .
H7 H 0.8977 0.1274 0.9469 0.026 Uiso 1 1 calc R
H1 H 0.5000 -0.179(4) 0.895(7) 0.033 Uiso 1 2 d SD
H2 H 0.4533(18) 0.506(3) 1.137(5) 0.033 Uiso 1 1 d D

loop_
_atom_site_aniso_label
_atom_site_aniso_U_11
_atom_site_aniso_U_22
_atom_site_aniso_U_33
_atom_site_aniso_U_23
_atom_site_aniso_U_13
_atom_site_aniso_U_12
In1 0.01535(9) 0.01929(9) 0.01523(9) 0.00027(12) 0.000 0.000
O1 0.0287(11) 0.0213(10) 0.0157(9) -0.0008(8) 0.000 0.000
O2 0.0209(7) 0.0553(9) 0.0291(19) -0.0007(12) 0.0046(11) -0.0048(6)
O3 0.0143(6) 0.0362(10) 0.0560(11) 0.0126(8) 0.0052(8) 0.0036(7)
O4 0.0400(15) 0.0229(11) 0.0510(17) -0.0132(11) 0.000 0.000
C1 0.0157(10) 0.0252(9) 0.0367(12) -0.0066(10) 0.0037(9) -0.0027(8)
C2 0.0142(8) 0.0261(10) 0.0269(11) -0.0043(8) 0.0017(7) -0.0022(8)
C3 0.0182(8) 0.0356(8) 0.0293(10) -0.005(3) -0.008(2) 0.0021(7)
C4 0.0233(12) 0.0355(13) 0.0205(11) 0.0014(8) -0.0018(9) 0.0013(8)
C5 0.0196(11) 0.0252(10) 0.0201(11) -0.002(3) 0.000 0.000
C6 0.0153(12) 0.0248(13) 0.0183(13) 0.0007(11) 0.000 0.000
C7 0.0175(10) 0.0269(9) 0.0213(10) -0.0004(8) 0.0017(8) -0.0007(7)

loop_
_atom_type_symbol
_atom_type_description
_atom_type_scat_dispersion_real
_atom_type_scat_dispersion_imag
_atom_type_scat_source
C C 0.0033 0.0016 'International Tables Vol C Tables 4.2.6.8 and 6.1.1.4'
O O 0.0106 0.0060 'International Tables Vol C Tables 4.2.6.8 and 6.1.1.4'
In In -0.7276 1.3100 'International Tables Vol C Tables 4.2.6.8 and 6.1.1.4'
H H 0.0000 0.0000 'International Tables Vol C Tables 4.2.6.8 and 6.1.1.4'

loop_
_geom_angle_atom_site_label_1
_geom_angle_atom_site_label_2
_geom_angle_atom_site_label_3
_geom_angle
_geom_angle_site_symmetry_1
_geom_angle_site_symmetry_3
O1 In1 O1 104.02(5) 2_655 .
O1 In1 O4 85.31(10) 2_655 .
O1 In1 O4 170.68(10) . .
O1 In1 O3 140.37(5) 2_655 4_655
O1 In1 O3 88.40(7) . 4_655
O4 In1 O3 84.27(8) . 4_655
O1 In1 O3 140.37(5) 2_655 .
O1 In1 O3 88.40(7) . .
O4 In1 O3 84.27(8) . .
O3 In1 O3 76.14(9) 4_655 .
O1 In1 O2 86.05(13) 2_655 4_655
O1 In1 O2 88.30(9) . 4_655
O4 In1 O2 92.41(7) . 4_655
O3 In1 O2 56.39(12) 4_655 4_655
O3 In1 O2 132.48(14) . 4_655
O1 In1 O2 86.05(13) 2_655 .
O1 In1 O2 88.30(9) . .
O4 In1 O2 92.41(7) . .
O3 In1 O2 132.48(14) 4_655 .
O3 In1 O2 56.39(12) . .
O2 In1 O2 170.38(17) 4_655 .
O1 In1 C1 113.38(6) 2_655 .
O1 In1 C1 86.61(5) . .
O4 In1 C1 89.68(6) . .
O3 In1 C1 104.70(7) 4_655 .
O3 In1 C1 28.68(8) . .
O2 In1 C1 160.57(15) 4_655 .
O2 In1 C1 27.78(13) . .
O1 In1 C1 113.38(6) 2_655 4_655
O1 In1 C1 86.61(6) . 4_655
O4 In1 C1 89.68(6) . 4_655
O3 In1 C1 28.68(8) 4_655 4_655
O3 In1 C1 104.70(7) . 4_655
O2 In1 C1 27.78(13) 4_655 4_655
O2 In1 C1 160.57(15) . 4_655
C1 In1 C1 133.02(12) . 4_655
In1 O1 In1 132.82(11) 2_654 .
C1 O2 In1 90.50(19) . .
C1 O3 In1 93.74(16) . .
O2 C1 O3 119.1(2) . .
O2 C1 C2 122.7(2) . .
O3 C1 C2 118.2(2) . .
O2 C1 In1 61.72(12) . .
O3 C1 In1 57.57(12) . .
C2 C1 In1 173.97(17) . .
C7 C2 C3 120.13(19) . .
C7 C2 C1 121.3(2) . .
C3 C2 C1 118.52(19) . .
C4 C3 C2 120.3(3) . .
C3 C4 C5 120.8(3) . .
C4 C5 C4 121.3(6) . 4_755
C4 C5 C6 119.4(3) . .
C4 C5 C6 119.4(3) 4_755 .
C7 C6 C7 122.8(3) 4_755 .
C7 C6 C5 118.59(14) 4_755 .
C7 C6 C5 118.59(14) . .
C2 C7 C6 120.7(2) . .

loop_
_geom_bond_atom_site_label_1
_geom_bond_atom_site_label_2
_geom_bond_distance
_geom_bond_site_symmetry_2
In1 O1 2.088(2) 2_655
In1 O1 2.091(2) .
In1 O4 2.210(2) .
In1 O3 2.2532(19) 4_655
In1 O3 2.2532(19) .
In1 O2 2.3458(18) 4_655
In1 O2 2.3458(18) .
In1 C1 2.664(2) .
In1 C1 2.664(2) 4_655
O1 In1 2.088(2) 2_654
O2 C1 1.242(6) .
O3 C1 1.281(3) .
C1 C2 1.484(3) .
C2 C7 1.372(3) .
C2 C3 1.422(6) .
C3 C4 1.360(4) .
C4 C5 1.415(4) .
C5 C4 1.415(4) 4_755
C5 C6 1.425(8) .
C6 C7 1.418(3) 4_755
C6 C7 1.418(3) .
